data_4073538
loop_
_publ_author_name
'Conroy, Korey D.'
'Hayes, Paul G.'
'Piers, Warren E.'
'Parvez, Masood'

_publ_section_title
;
 Accelerated Ligand Metalation in a \b-Diketiminato Scandium Dimethyl
 Complex Activated with Bis(pentafluorophenyl)borane
;
_journal_issue 18
_journal_name_full Organometallics
_journal_page_first 4464
_journal_paper_doi 10.1021/om700435v
_journal_volume 26
_journal_year 2007
_chemical_formula_sum 'C65 H71 B2 F20 N2 Sc'
_chemical_formula_weight 1326.82
_chemical_name_systematic
; 
 ? 
;
_space_group_IT_number 14
_symmetry_space_group_name_Hall '-P 2yn'
_symmetry_space_group_name_H-M 'P 1 21/n 1'
_atom_sites_solution_hydrogens geom
_atom_sites_solution_primary direct
_atom_sites_solution_secondary difmap
_audit_creation_method SHELXL-97
_cell_angle_alpha 90.00
_cell_angle_beta 90.8990(10)
_cell_angle_gamma 90.00
_cell_formula_units_Z 4
_cell_length_a 13.47120(10)
_cell_length_b 18.5810(2)
_cell_length_c 26.1801(2)
_cell_measurement_temperature 173(2)
_cell_volume 6552.29(10)
_computing_structure_refinement 'SHELXL-97 (Sheldrick, 1997)'
_computing_structure_solution 'SHELXS-97 (Sheldrick, 1990)'
_diffrn_ambient_temperature 173(2)
_diffrn_measured_fraction_theta_full 0.973
_diffrn_measured_fraction_theta_max 0.973
_diffrn_radiation_monochromator graphite
_diffrn_radiation_source 'fine-focus sealed tube'
_diffrn_radiation_type MoK\a
_diffrn_radiation_wavelength 0.71069
_diffrn_reflns_av_R_equivalents 0.0370
_diffrn_reflns_av_sigmaI/netI 0.0550
_diffrn_reflns_limit_h_max 18
_diffrn_reflns_limit_h_min -18
_diffrn_reflns_limit_k_max 26
_diffrn_reflns_limit_k_min -26
_diffrn_reflns_limit_l_max 36
_diffrn_reflns_limit_l_min -36
_diffrn_reflns_number 35187
_diffrn_reflns_theta_full 30.00
_diffrn_reflns_theta_max 30.00
_diffrn_reflns_theta_min 2.77
_exptl_absorpt_coefficient_mu 0.210
_exptl_absorpt_correction_T_max 0.9593
_exptl_absorpt_correction_T_min 0.9456
_exptl_crystal_density_diffrn 1.345
_exptl_crystal_density_method 'not measured'
_exptl_crystal_F_000 2744
_exptl_crystal_size_max 0.27
_exptl_crystal_size_mid 0.22
_exptl_crystal_size_min 0.20
_refine_diff_density_max 0.402
_refine_diff_density_min -0.417
_refine_diff_density_rms 0.049
_refine_ls_extinction_coef 0.0006(5)
_refine_ls_extinction_expression Fc^*^=kFc[1+0.001xFc^2^\l^3^/sin(2\q)]^-1/4^
_refine_ls_extinction_method SHELXL
_refine_ls_goodness_of_fit_ref 1.019
_refine_ls_hydrogen_treatment mixed
_refine_ls_matrix_type full
_refine_ls_number_parameters 822
_refine_ls_number_reflns 18604
_refine_ls_number_restraints 0
_refine_ls_restrained_S_all 1.019
_refine_ls_R_factor_all 0.0974
_refine_ls_R_factor_gt 0.0567
_refine_ls_shift/su_max 0.003
_refine_ls_shift/su_mean 0.000
_refine_ls_structure_factor_coef Fsqd
_refine_ls_weighting_details 'calc w=1/[\s^2^(Fo^2^)+(0.0740P)^2^+2.5200P] where P=(Fo^2^+2Fc^2^)/3'
_refine_ls_weighting_scheme calc
_refine_ls_wR_factor_gt 0.1443
_refine_ls_wR_factor_ref 0.1645
_reflns_number_gt 12231
_reflns_number_total 18604
_reflns_threshold_expression >2sigma(I)
_cod_data_source_file om700435v-file003.cif
_cod_data_source_block t58
_cod_database_code 4073538

loop_
_symmetry_equiv_pos_as_xyz
'x, y, z'
'-x+1/2, y+1/2, -z+1/2'
'-x, -y, -z'
'x-1/2, -y-1/2, z-1/2'

loop_
_atom_site_label
_atom_site_type_symbol
_atom_site_fract_x
_atom_site_fract_y
_atom_site_fract_z
_atom_site_U_iso_or_equiv
_atom_site_adp_type
_atom_site_occupancy
_atom_site_symmetry_multiplicity
_atom_site_calc_flag
_atom_site_refinement_flags
_atom_site_disorder_assembly
_atom_site_disorder_group
Sc1 Sc -0.19022(2) 0.216939(18) 0.074167(12) 0.02420(9) Uani 1 1 d . . .
F1 F 0.21624(9) 0.15125(9) 0.09411(6) 0.0593(4) Uani 1 1 d . . .
F2 F 0.25755(11) 0.04154(10) 0.15600(6) 0.0695(5) Uani 1 1 d . . .
F3 F 0.11076(13) -0.02799(9) 0.20592(6) 0.0691(4) Uani 1 1 d . . .
F4 F -0.08221(11) 0.01471(8) 0.19188(6) 0.0581(4) Uani 1 1 d . . .
F5 F -0.12404(8) 0.12713(6) 0.12925(4) 0.0376(3) Uani 1 1 d . . .
F6 F 0.08988(11) 0.16596(9) -0.02695(5) 0.0595(4) Uani 1 1 d . . .
F7 F 0.23307(15) 0.23672(12) -0.07621(7) 0.0907(6) Uani 1 1 d . . .
F8 F 0.31854(14) 0.35476(11) -0.03306(10) 0.1057(8) Uani 1 1 d . . .
F9 F 0.25687(17) 0.40222(12) 0.05849(11) 0.1226(9) Uani 1 1 d . . .
F10 F 0.11309(13) 0.33201(11) 0.10798(7) 0.0835(6) Uani 1 1 d . . .
F11 F -0.30303(12) 0.40806(8) -0.00251(5) 0.0611(4) Uani 1 1 d . . .
F12 F -0.46594(16) 0.45611(12) -0.05106(7) 0.0935(7) Uani 1 1 d . . .
F13 F -0.56309(14) 0.37204(14) -0.12067(7) 0.1012(8) Uani 1 1 d . . .
F14 F -0.49647(14) 0.23529(12) -0.13874(6) 0.0862(6) Uani 1 1 d . . .
F15 F -0.33083(11) 0.18807(9) -0.09235(5) 0.0568(4) Uani 1 1 d . . .
F16 F -0.11646(13) 0.38344(7) -0.07129(5) 0.0584(4) Uani 1 1 d . . .
F17 F 0.01083(14) 0.37496(9) -0.14891(6) 0.0721(5) Uani 1 1 d . . .
F18 F 0.07144(13) 0.24538(10) -0.18373(6) 0.0756(5) Uani 1 1 d . . .
F19 F 0.00327(15) 0.12296(9) -0.13934(7) 0.0793(5) Uani 1 1 d . . .
F20 F -0.12526(12) 0.12984(7) -0.06333(5) 0.0594(4) Uani 1 1 d . . .
N1 N -0.30489(10) 0.15106(8) 0.09503(5) 0.0268(3) Uani 1 1 d . . .
N2 N -0.21403(11) 0.29739(9) 0.13158(6) 0.0301(3) Uani 1 1 d . . .
C3 C -0.47728(14) 0.17220(12) 0.05333(8) 0.0378(4) Uani 1 1 d . . .
C4 C -0.37985(12) 0.19680(10) 0.08113(6) 0.0285(4) Uani 1 1 d . . .
C5 C -0.36793(14) 0.27030(10) 0.09002(7) 0.0320(4) Uani 1 1 d . . .
H5 H -0.4066 0.2994 0.0674 0.038 Uiso 1 1 calc R . .
C6 C -0.30867(14) 0.31227(10) 0.12665(7) 0.0320(4) Uani 1 1 d . . .
C7 C -0.37033(17) 0.36969(13) 0.15524(9) 0.0465(5) Uani 1 1 d . . .
C8 C -0.31768(13) 0.07485(11) 0.10551(7) 0.0325(4) Uani 1 1 d . . .
C9 C -0.28296(15) 0.02211(11) 0.07125(8) 0.0375(4) Uani 1 1 d . . .
C10 C -0.2977(2) -0.05038(13) 0.08300(10) 0.0553(6) Uani 1 1 d . . .
H10 H -0.2755 -0.0862 0.0599 0.066 Uiso 1 1 calc R . .
C11 C -0.3434(2) -0.07112(14) 0.12708(11) 0.0690(8) Uani 1 1 d . . .
H11 H -0.3549 -0.1206 0.1338 0.083 Uiso 1 1 calc R . .
C12 C -0.3726(2) -0.01935(15) 0.16166(10) 0.0606(7) Uani 1 1 d . . .
H12 H -0.4027 -0.0341 0.1925 0.073 Uiso 1 1 calc R . .
C13 C -0.35909(16) 0.05400(12) 0.15254(8) 0.0416(5) Uani 1 1 d . . .
C14 C -0.3066(2) 0.09581(18) 0.23862(10) 0.0650(7) Uani 1 1 d . . .
H14A H -0.3205 0.1299 0.2662 0.098 Uiso 1 1 calc R . .
H14B H -0.2394 0.1042 0.2260 0.098 Uiso 1 1 calc R . .
H14C H -0.3114 0.0465 0.2516 0.098 Uiso 1 1 calc R . .
C15 C -0.38178(18) 0.10642(13) 0.19509(8) 0.0472(5) Uani 1 1 d . . .
H15 H -0.3745 0.1565 0.1816 0.057 Uiso 1 1 calc R . .
C16 C -0.4863(2) 0.09863(19) 0.21729(10) 0.0689(8) Uani 1 1 d . . .
H16A H -0.4954 0.1345 0.2443 0.103 Uiso 1 1 calc R . .
H16B H -0.4940 0.0502 0.2316 0.103 Uiso 1 1 calc R . .
H16C H -0.5362 0.1062 0.1901 0.103 Uiso 1 1 calc R . .
C17 C -0.11932(17) 0.01681(12) 0.02625(9) 0.0471(5) Uani 1 1 d . . .
H17A H -0.0860 0.0284 -0.0057 0.071 Uiso 1 1 calc R . .
H17B H -0.1147 -0.0351 0.0327 0.071 Uiso 1 1 calc R . .
H17C H -0.0873 0.0430 0.0545 0.071 Uiso 1 1 calc R . .
C18 C -0.22864(16) 0.03885(11) 0.02205(8) 0.0382(4) Uani 1 1 d . . .
H18 H -0.2318 0.0920 0.0161 0.046 Uiso 1 1 calc R . .
C19 C -0.2740(2) 0.00070(15) -0.02519(10) 0.0559(6) Uani 1 1 d . . .
H19A H -0.2364 0.0138 -0.0556 0.084 Uiso 1 1 calc R . .
H19B H -0.3433 0.0156 -0.0298 0.084 Uiso 1 1 calc R . .
H19C H -0.2710 -0.0515 -0.0202 0.084 Uiso 1 1 calc R . .
C20 C -0.14005(14) 0.33977(11) 0.15945(7) 0.0354(4) Uani 1 1 d . . .
C21 C -0.10334(17) 0.40279(11) 0.13721(8) 0.0418(5) Uani 1 1 d . . .
C22 C -0.02747(19) 0.43963(13) 0.16314(9) 0.0500(6) Uani 1 1 d . . .
H22 H -0.0015 0.4825 0.1487 0.060 Uiso 1 1 calc R . .
C23 C 0.01053(19) 0.41514(14) 0.20923(9) 0.0536(6) Uani 1 1 d . . .
H23 H 0.0617 0.4412 0.2264 0.064 Uiso 1 1 calc R . .
C24 C -0.02578(17) 0.35303(14) 0.23008(8) 0.0485(6) Uani 1 1 d . . .
H24 H 0.0009 0.3366 0.2618 0.058 Uiso 1 1 calc R . .
C25 C -0.10108(15) 0.31307(12) 0.20594(7) 0.0393(4) Uani 1 1 d . . .
C26 C -0.1961(2) 0.26274(17) 0.27992(9) 0.0610(7) Uani 1 1 d . . .
H26A H -0.2194 0.2179 0.2953 0.091 Uiso 1 1 calc R . .
H26B H -0.2532 0.2932 0.2711 0.091 Uiso 1 1 calc R . .
H26C H -0.1527 0.2882 0.3043 0.091 Uiso 1 1 calc R . .
C27 C -0.13818(17) 0.24549(13) 0.23145(7) 0.0437(5) Uani 1 1 d . . .
H27 H -0.1839 0.2201 0.2070 0.052 Uiso 1 1 calc R . .
C28 C -0.05194(19) 0.19448(14) 0.24506(8) 0.0501(6) Uani 1 1 d . . .
H28A H -0.0781 0.1509 0.2610 0.075 Uiso 1 1 calc R . .
H28B H -0.0061 0.2186 0.2689 0.075 Uiso 1 1 calc R . .
H28C H -0.0167 0.1815 0.2139 0.075 Uiso 1 1 calc R . .
C29 C -0.1724(3) 0.51193(15) 0.08876(14) 0.0826(10) Uani 1 1 d . . .
H29A H -0.1939 0.5284 0.0548 0.124 Uiso 1 1 calc R . .
H29B H -0.1166 0.5416 0.1009 0.124 Uiso 1 1 calc R . .
H29C H -0.2275 0.5163 0.1125 0.124 Uiso 1 1 calc R . .
C30 C -0.1394(2) 0.43260(12) 0.08576(9) 0.0509(6) Uani 1 1 d . . .
H30 H -0.1978 0.4034 0.0742 0.061 Uiso 1 1 calc R . .
C31 C -0.0590(2) 0.42552(15) 0.04568(10) 0.0622(7) Uani 1 1 d . . .
H31A H -0.0835 0.4453 0.0131 0.093 Uiso 1 1 calc R . .
H31B H -0.0422 0.3746 0.0412 0.093 Uiso 1 1 calc R . .
H31C H 0.0002 0.4521 0.0569 0.093 Uiso 1 1 calc R . .
C32 C -0.3138(2) 0.41549(15) 0.19500(10) 0.0613(7) Uani 1 1 d . . .
H32A H -0.2622 0.4434 0.1780 0.092 Uiso 1 1 calc R . .
H32B H -0.2830 0.3839 0.2207 0.092 Uiso 1 1 calc R . .
H32C H -0.3602 0.4483 0.2116 0.092 Uiso 1 1 calc R . .
C33 C -0.4212(2) 0.42150(15) 0.11672(11) 0.0645(8) Uani 1 1 d . . .
H33A H -0.3705 0.4488 0.0986 0.097 Uiso 1 1 calc R . .
H33B H -0.4643 0.4548 0.1351 0.097 Uiso 1 1 calc R . .
H33C H -0.4611 0.3937 0.0921 0.097 Uiso 1 1 calc R . .
C34 C -0.4506(2) 0.32717(17) 0.18376(11) 0.0662(8) Uani 1 1 d . . .
H34A H -0.4880 0.2972 0.1594 0.099 Uiso 1 1 calc R . .
H34B H -0.4959 0.3609 0.2003 0.099 Uiso 1 1 calc R . .
H34C H -0.4190 0.2964 0.2097 0.099 Uiso 1 1 calc R . .
C35 C -0.45595(17) 0.11805(14) 0.01018(9) 0.0483(5) Uani 1 1 d . . .
H35A H -0.4122 0.1404 -0.0148 0.072 Uiso 1 1 calc R . .
H35B H -0.5185 0.1041 -0.0067 0.072 Uiso 1 1 calc R . .
H35C H -0.4235 0.0753 0.0246 0.072 Uiso 1 1 calc R . .
C36 C -0.54593(16) 0.13662(16) 0.09156(9) 0.0536(6) Uani 1 1 d . . .
H36A H -0.5598 0.1704 0.1193 0.080 Uiso 1 1 calc R . .
H36B H -0.5139 0.0935 0.1057 0.080 Uiso 1 1 calc R . .
H36C H -0.6083 0.1231 0.0743 0.080 Uiso 1 1 calc R . .
C37 C -0.53470(17) 0.23493(15) 0.02882(9) 0.0512(6) Uani 1 1 d . . .
H37A H -0.4927 0.2589 0.0038 0.077 Uiso 1 1 calc R . .
H37B H -0.5533 0.2694 0.0553 0.077 Uiso 1 1 calc R . .
H37C H -0.5947 0.2165 0.0117 0.077 Uiso 1 1 calc R . .
C38 C 0.04312(14) 0.14217(11) 0.10798(7) 0.0338(4) Uani 1 1 d . . .
C39 C 0.13963(15) 0.11820(13) 0.11695(8) 0.0419(5) Uani 1 1 d . . .
C40 C 0.16283(16) 0.06206(15) 0.14902(9) 0.0491(6) Uani 1 1 d . . .
C41 C 0.08864(18) 0.02605(13) 0.17426(8) 0.0482(5) Uani 1 1 d . . .
C42 C -0.00858(16) 0.04746(12) 0.16719(8) 0.0414(5) Uani 1 1 d . . .
C43 C -0.02650(14) 0.10459(11) 0.13489(7) 0.0346(4) Uani 1 1 d . . .
C44 C 0.09069(15) 0.24871(12) 0.04103(8) 0.0397(5) Uani 1 1 d . . .
C45 C 0.12617(16) 0.22682(12) -0.00552(9) 0.0451(5) Uani 1 1 d . . .
C46 C 0.2015(2) 0.26190(16) -0.03095(11) 0.0608(7) Uani 1 1 d . . .
C47 C 0.2443(2) 0.32085(16) -0.00932(14) 0.0706(9) Uani 1 1 d . . .
C48 C 0.2138(2) 0.34489(16) 0.03713(14) 0.0716(8) Uani 1 1 d . . .
C49 C 0.13833(18) 0.30787(15) 0.06184(11) 0.0573(6) Uani 1 1 d . . .
C50 C -0.31039(16) 0.29544(13) -0.04468(7) 0.0405(5) Uani 1 1 d . . .
C51 C -0.34865(18) 0.36329(14) -0.03618(8) 0.0489(6) Uani 1 1 d . . .
C52 C -0.4330(2) 0.38961(18) -0.06077(10) 0.0644(8) Uani 1 1 d . . .
C53 C -0.4823(2) 0.3467(2) -0.09595(10) 0.0716(9) Uani 1 1 d . . .
C54 C -0.4482(2) 0.27874(19) -0.10535(9) 0.0622(8) Uani 1 1 d . . .
C55 C -0.36295(17) 0.25456(15) -0.08070(8) 0.0476(5) Uani 1 1 d . . .
C56 C -0.12520(15) 0.25708(12) -0.06270(7) 0.0354(4) Uani 1 1 d . . .
C57 C -0.08735(17) 0.31765(12) -0.08652(8) 0.0424(5) Uani 1 1 d . . .
C58 C -0.02159(19) 0.31460(14) -0.12660(8) 0.0500(6) Uani 1 1 d . . .
C59 C 0.00789(18) 0.24922(15) -0.14483(8) 0.0512(6) Uani 1 1 d . . .
C60 C -0.02713(19) 0.18741(14) -0.12275(9) 0.0517(6) Uani 1 1 d . . .
C61 C -0.09319(17) 0.19257(12) -0.08280(8) 0.0423(5) Uani 1 1 d . . .
B1 B 0.00491(15) 0.20599(12) 0.07072(8) 0.0331(4) Uani 1 1 d . . .
H1A H -0.0487 0.1821 0.0412 0.037(3) Uiso 1 1 calc R . .
H1B H -0.0385 0.2463 0.0944 0.037(3) Uiso 1 1 calc R . .
B2 B -0.20982(16) 0.26351(12) -0.01953(8) 0.0321(4) Uani 1 1 d . . .
H2A H -0.2250 0.2082 -0.0026 0.037(3) Uiso 1 1 calc R . .
H2B H -0.1827 0.3004 0.0126 0.037(3) Uiso 1 1 calc R . .
C1S C -0.7837(5) 0.0077(3) 0.3346(2) 0.146(2) Uani 1 1 d . . .
H1S1 H -0.7418 -0.0340 0.3272 0.219 Uiso 1 1 calc R . .
H1S2 H -0.8519 -0.0020 0.3230 0.219 Uiso 1 1 calc R . .
H1S3 H -0.7829 0.0169 0.3715 0.219 Uiso 1 1 calc R . .
C2S C -0.7494(8) 0.0647(6) 0.3105(3) 0.234(5) Uani 1 1 d . . .
H2S1 H -0.6867 0.0734 0.3297 0.281 Uiso 1 1 calc R . .
H2S2 H -0.7281 0.0428 0.2780 0.281 Uiso 1 1 calc R . .
C3S C -0.7700(6) 0.1258(4) 0.2964(4) 0.179(3) Uani 1 1 d . B .
H3S1 H -0.7939 0.1463 0.3289 0.215 Uiso 1 1 calc R . .
H3S2 H -0.8314 0.1160 0.2763 0.215 Uiso 1 1 calc R . .
C4S C -0.7383(4) 0.1885(5) 0.2723(2) 0.140(2) Uani 1 1 d . . .
H4S1 H -0.6651 0.1884 0.2762 0.169 Uiso 1 1 calc R A 1
H4S2 H -0.7523 0.1807 0.2355 0.169 Uiso 1 1 calc R A 1
C5S C -0.7649(7) 0.2539(8) 0.2812(5) 0.121(4) Uani 0.50 1 d P B 1
H5S1 H -0.7391 0.2687 0.3152 0.145 Uiso 0.50 1 calc PR B 1
H5S2 H -0.8382 0.2565 0.2818 0.145 Uiso 0.50 1 calc PR B 1
C5S' C -0.7380(17) 0.2472(10) 0.2396(9) 0.240(11) Uani 0.50 1 d P B 2
H5S3 H -0.6959 0.2284 0.2119 0.288 Uiso 0.50 1 calc PR B 2
H5S4 H -0.8064 0.2446 0.2253 0.288 Uiso 0.50 1 calc PR B 2
C6S C -0.7218(5) 0.3119(4) 0.2359(4) 0.206(4) Uani 1 1 d . . .
H6S1 H -0.7436 0.3609 0.2438 0.309 Uiso 1 1 calc R B 1
H6S2 H -0.7481 0.2978 0.2022 0.309 Uiso 1 1 calc R B 1
H6S3 H -0.6491 0.3102 0.2357 0.309 Uiso 1 1 calc R B 1

loop_
_atom_site_aniso_label
_atom_site_aniso_U_11
_atom_site_aniso_U_22
_atom_site_aniso_U_33
_atom_site_aniso_U_23
_atom_site_aniso_U_13
_atom_site_aniso_U_12
Sc1 0.02167(15) 0.02653(16) 0.02443(16) -0.00022(12) 0.00127(10) 0.00031(13)
F1 0.0239(6) 0.0797(11) 0.0745(9) 0.0021(8) 0.0057(6) 0.0043(6)
F2 0.0386(8) 0.0933(13) 0.0762(10) -0.0011(8) -0.0126(7) 0.0292(8)
F3 0.0701(10) 0.0677(10) 0.0689(10) 0.0160(8) -0.0158(8) 0.0263(8)
F4 0.0541(8) 0.0556(9) 0.0649(9) 0.0226(7) 0.0074(6) 0.0054(7)
F5 0.0239(5) 0.0429(7) 0.0462(6) 0.0083(5) 0.0034(4) 0.0039(5)
F6 0.0569(9) 0.0627(9) 0.0594(8) -0.0152(7) 0.0148(7) 0.0089(7)
F7 0.0799(12) 0.1138(16) 0.0799(12) 0.0243(10) 0.0485(10) 0.0272(11)
F8 0.0568(10) 0.0837(14) 0.178(2) 0.0619(14) 0.0537(12) 0.0051(9)
F9 0.0820(15) 0.0797(15) 0.207(3) -0.0312(15) 0.0298(16) -0.0468(12)
F10 0.0650(11) 0.0910(13) 0.0948(12) -0.0459(10) 0.0160(9) -0.0310(10)
F11 0.0743(10) 0.0537(9) 0.0550(8) -0.0009(6) -0.0079(7) 0.0226(8)
F12 0.0980(14) 0.1047(16) 0.0778(11) 0.0237(10) -0.0002(10) 0.0619(13)
F13 0.0606(11) 0.182(2) 0.0610(10) 0.0425(12) -0.0140(8) 0.0345(13)
F14 0.0694(11) 0.1443(18) 0.0440(8) 0.0103(9) -0.0252(7) -0.0218(11)
F15 0.0608(9) 0.0706(10) 0.0389(7) -0.0066(6) -0.0046(6) -0.0104(8)
F16 0.0895(11) 0.0373(7) 0.0489(8) 0.0008(6) 0.0153(7) -0.0051(7)
F17 0.0974(13) 0.0649(10) 0.0546(9) 0.0066(7) 0.0240(8) -0.0359(9)
F18 0.0724(11) 0.0965(13) 0.0590(9) -0.0076(8) 0.0386(8) -0.0155(10)
F19 0.0975(13) 0.0618(11) 0.0797(11) -0.0157(8) 0.0409(10) 0.0101(9)
F20 0.0797(10) 0.0372(7) 0.0621(8) 0.0003(6) 0.0288(7) -0.0050(7)
N1 0.0216(7) 0.0302(8) 0.0287(7) 0.0017(6) 0.0030(5) 0.0008(6)
N2 0.0297(8) 0.0317(8) 0.0289(7) -0.0043(6) -0.0018(6) 0.0038(6)
C3 0.0225(8) 0.0477(12) 0.0432(11) 0.0004(9) -0.0040(7) -0.0014(8)
C4 0.0220(8) 0.0362(10) 0.0273(8) 0.0028(7) 0.0023(6) 0.0017(7)
C5 0.0263(8) 0.0369(10) 0.0326(9) 0.0024(7) -0.0030(7) 0.0064(7)
C6 0.0337(9) 0.0323(10) 0.0298(9) -0.0018(7) -0.0003(7) 0.0088(8)
C7 0.0419(12) 0.0482(13) 0.0494(12) -0.0127(10) 0.0003(9) 0.0185(10)
C8 0.0265(9) 0.0326(10) 0.0384(10) 0.0048(7) 0.0039(7) -0.0027(7)
C9 0.0372(10) 0.0321(10) 0.0433(11) 0.0019(8) 0.0066(8) -0.0036(8)
C10 0.0697(17) 0.0311(11) 0.0657(15) 0.0019(10) 0.0153(12) -0.0038(11)
C11 0.092(2) 0.0351(13) 0.0808(19) 0.0127(12) 0.0225(16) -0.0090(14)
C12 0.0718(18) 0.0506(15) 0.0602(15) 0.0174(12) 0.0219(13) -0.0075(13)
C13 0.0377(11) 0.0439(12) 0.0434(11) 0.0099(9) 0.0099(8) -0.0009(9)
C14 0.0618(17) 0.080(2) 0.0530(15) 0.0021(13) 0.0039(12) -0.0032(15)
C15 0.0512(13) 0.0519(13) 0.0390(11) 0.0106(9) 0.0160(9) 0.0042(11)
C16 0.0555(15) 0.101(2) 0.0504(14) 0.0119(14) 0.0229(12) 0.0148(15)
C17 0.0447(12) 0.0363(12) 0.0606(14) -0.0076(10) 0.0112(10) 0.0013(9)
C18 0.0415(11) 0.0313(10) 0.0422(11) -0.0055(8) 0.0101(8) -0.0036(8)
C19 0.0568(15) 0.0556(15) 0.0554(14) -0.0151(11) 0.0065(11) -0.0072(12)
C20 0.0324(9) 0.0368(10) 0.0369(10) -0.0131(8) -0.0041(7) 0.0049(8)
C21 0.0452(12) 0.0323(11) 0.0477(12) -0.0098(9) -0.0055(9) -0.0002(9)
C22 0.0519(14) 0.0366(12) 0.0614(14) -0.0132(10) -0.0057(11) -0.0059(10)
C23 0.0455(13) 0.0557(15) 0.0592(14) -0.0246(11) -0.0100(10) -0.0047(11)
C24 0.0438(12) 0.0618(15) 0.0396(11) -0.0162(10) -0.0111(9) 0.0040(11)
C25 0.0358(10) 0.0472(12) 0.0347(10) -0.0106(8) -0.0039(8) 0.0055(9)
C26 0.0503(14) 0.087(2) 0.0454(13) -0.0001(12) 0.0057(10) 0.0096(14)
C27 0.0460(12) 0.0564(14) 0.0285(10) -0.0033(9) -0.0083(8) 0.0007(10)
C28 0.0559(14) 0.0576(15) 0.0366(11) -0.0046(10) -0.0095(9) 0.0058(12)
C29 0.108(3) 0.0346(14) 0.104(2) 0.0065(14) -0.033(2) 0.0030(16)
C30 0.0638(16) 0.0304(11) 0.0580(14) 0.0026(9) -0.0140(11) -0.0067(10)
C31 0.0789(19) 0.0553(16) 0.0519(14) 0.0115(11) -0.0099(12) -0.0239(14)
C32 0.0640(16) 0.0593(16) 0.0604(15) -0.0284(12) -0.0040(12) 0.0246(13)
C33 0.0648(17) 0.0545(16) 0.0737(17) -0.0139(13) -0.0145(13) 0.0360(14)
C34 0.0535(15) 0.084(2) 0.0623(16) -0.0163(14) 0.0200(12) 0.0158(14)
C35 0.0359(11) 0.0634(16) 0.0454(12) -0.0094(10) -0.0055(9) -0.0048(10)
C36 0.0285(10) 0.0748(18) 0.0577(14) 0.0022(12) 0.0033(9) -0.0087(11)
C37 0.0332(11) 0.0671(16) 0.0528(13) -0.0004(11) -0.0124(9) 0.0069(11)
C38 0.0249(9) 0.0404(11) 0.0362(10) -0.0078(8) -0.0003(7) 0.0034(8)
C39 0.0257(9) 0.0552(13) 0.0449(11) -0.0081(9) 0.0008(8) 0.0058(9)
C40 0.0323(11) 0.0630(15) 0.0517(13) -0.0089(11) -0.0072(9) 0.0158(10)
C41 0.0527(14) 0.0470(13) 0.0446(12) 0.0011(9) -0.0120(10) 0.0188(11)
C42 0.0408(11) 0.0435(12) 0.0400(11) 0.0034(9) -0.0002(8) 0.0044(9)
C43 0.0253(9) 0.0393(11) 0.0390(10) -0.0025(8) -0.0024(7) 0.0072(8)
C44 0.0293(10) 0.0374(11) 0.0526(12) 0.0012(9) 0.0083(8) 0.0007(8)
C45 0.0345(11) 0.0426(13) 0.0584(13) 0.0079(10) 0.0113(9) 0.0107(9)
C46 0.0459(14) 0.0665(17) 0.0708(16) 0.0255(13) 0.0272(12) 0.0206(13)
C47 0.0417(13) 0.0547(17) 0.116(2) 0.0353(16) 0.0300(15) 0.0085(12)
C48 0.0447(14) 0.0472(16) 0.123(3) 0.0002(15) 0.0133(15) -0.0131(12)
C49 0.0384(12) 0.0517(15) 0.0820(18) -0.0098(13) 0.0118(11) -0.0102(11)
C50 0.0377(10) 0.0582(14) 0.0258(9) 0.0070(8) 0.0017(7) 0.0046(10)
C51 0.0488(13) 0.0632(15) 0.0346(11) 0.0087(10) -0.0008(9) 0.0123(11)
C52 0.0622(17) 0.085(2) 0.0460(14) 0.0210(13) 0.0053(12) 0.0323(16)
C53 0.0478(14) 0.129(3) 0.0378(13) 0.0279(15) -0.0043(10) 0.0199(17)
C54 0.0480(14) 0.106(2) 0.0322(11) 0.0143(13) -0.0081(9) -0.0062(15)
C55 0.0439(12) 0.0697(16) 0.0291(10) 0.0067(10) -0.0010(8) -0.0005(11)
C56 0.0353(10) 0.0419(11) 0.0292(9) 0.0021(8) 0.0022(7) -0.0028(8)
C57 0.0502(12) 0.0421(12) 0.0350(10) 0.0000(8) 0.0045(9) -0.0067(10)
C58 0.0563(14) 0.0559(15) 0.0380(11) 0.0040(10) 0.0085(10) -0.0191(12)
C59 0.0480(13) 0.0679(17) 0.0380(11) -0.0032(10) 0.0158(9) -0.0104(12)
C60 0.0555(14) 0.0504(14) 0.0495(13) -0.0092(10) 0.0147(10) -0.0005(11)
C61 0.0461(12) 0.0398(11) 0.0414(11) 0.0025(8) 0.0111(9) -0.0040(9)
B1 0.0256(9) 0.0364(12) 0.0373(11) -0.0053(8) 0.0031(8) 0.0000(8)
B2 0.0331(10) 0.0361(11) 0.0272(10) 0.0022(8) 0.0007(8) -0.0008(9)
C1S 0.186(6) 0.108(4) 0.145(5) -0.015(4) 0.016(4) 0.009(4)
C2S 0.318(14) 0.196(10) 0.185(7) 0.063(7) -0.080(8) -0.020(10)
C3S 0.155(6) 0.107(5) 0.273(10) -0.030(6) -0.058(6) 0.027(5)
C4S 0.092(4) 0.194(8) 0.136(5) 0.008(5) 0.002(3) 0.014(5)
C5S 0.058(5) 0.151(11) 0.154(10) -0.028(8) 0.024(5) -0.003(6)
C5S' 0.28(2) 0.121(13) 0.32(3) 0.081(17) 0.10(2) 0.001(14)
C6S 0.106(5) 0.158(7) 0.355(12) 0.053(8) 0.007(6) -0.018(5)

loop_
_atom_type_symbol
_atom_type_description
_atom_type_scat_dispersion_real
_atom_type_scat_dispersion_imag
_atom_type_scat_source
C C 0.0033 0.0016 'International Tables Vol C Tables 4.2.6.8 and 6.1.1.4'
H H 0.0000 0.0000 'International Tables Vol C Tables 4.2.6.8 and 6.1.1.4'
N N 0.0061 0.0033 'International Tables Vol C Tables 4.2.6.8 and 6.1.1.4'
B B 0.0013 0.0007 'International Tables Vol C Tables 4.2.6.8 and 6.1.1.4'
F F 0.0171 0.0103 'International Tables Vol C Tables 4.2.6.8 and 6.1.1.4'
Sc Sc 0.2519 0.3716 'International Tables Vol C Tables 4.2.6.8 and 6.1.1.4'

loop_
_geom_angle_atom_site_label_1
_geom_angle_atom_site_label_2
_geom_angle_atom_site_label_3
_geom_angle
N1 Sc1 N2 96.18(6)
N1 Sc1 F5 72.28(5)
N2 Sc1 F5 97.08(5)
N1 Sc1 C4 31.55(6)
N2 Sc1 C4 83.85(6)
F5 Sc1 C4 102.55(5)
N1 Sc1 C5 59.46(6)
N2 Sc1 C5 58.72(6)
F5 Sc1 C5 120.27(5)
C4 Sc1 C5 30.96(6)
N1 Sc1 C6 78.87(6)
N2 Sc1 C6 27.41(6)
F5 Sc1 C6 111.30(5)
C4 Sc1 C6 58.67(6)
C5 Sc1 C6 31.35(6)
C43 F5 Sc1 128.68(11)
C4 N1 C8 124.59(15)
C4 N1 Sc1 96.58(11)
C8 N1 Sc1 136.35(12)
C6 N2 C20 126.35(16)
C6 N2 Sc1 103.54(12)
C20 N2 Sc1 128.18(12)
C36 C3 C37 107.28(18)
C36 C3 C35 108.7(2)
C37 C3 C35 106.72(18)
C36 C3 C4 109.61(16)
C37 C3 C4 112.81(18)
C35 C3 C4 111.58(16)
N1 C4 C5 118.86(16)
N1 C4 C3 123.75(17)
C5 C4 C3 117.32(16)
N1 C4 Sc1 51.87(8)
C5 C4 Sc1 76.07(10)
C3 C4 Sc1 146.41(12)
C4 C5 C6 133.75(17)
C4 C5 Sc1 72.97(10)
C6 C5 Sc1 79.38(10)
N2 C6 C5 118.20(16)
N2 C6 C7 128.73(18)
C5 C6 C7 113.07(16)
N2 C6 Sc1 49.05(9)
C5 C6 Sc1 69.26(10)
C7 C6 Sc1 176.29(15)
C32 C7 C34 107.4(2)
C32 C7 C33 107.9(2)
C34 C7 C33 109.1(2)
C32 C7 C6 116.37(18)
C34 C7 C6 105.44(19)
C33 C7 C6 110.40(18)
C9 C8 C13 120.12(18)
C9 C8 N1 120.97(16)
C13 C8 N1 118.76(17)
C10 C9 C8 118.65(19)
C10 C9 C18 117.06(19)
C8 C9 C18 124.28(18)
C11 C10 C9 121.6(2)
C10 C11 C12 119.4(2)
C11 C12 C13 121.9(2)
C12 C13 C8 118.1(2)
C12 C13 C15 118.27(19)
C8 C13 C15 123.5(2)
C13 C15 C14 109.1(2)
C13 C15 C16 114.4(2)
C14 C15 C16 107.86(19)
C9 C18 C17 111.04(18)
C9 C18 C19 113.23(18)
C17 C18 C19 107.62(18)
C21 C20 C25 121.62(19)
C21 C20 N2 119.12(17)
C25 C20 N2 119.03(19)
C22 C21 C20 117.9(2)
C22 C21 C30 118.0(2)
C20 C21 C30 124.04(19)
C23 C22 C21 121.4(2)
C24 C23 C22 119.7(2)
C23 C24 C25 121.8(2)
C24 C25 C20 117.5(2)
C24 C25 C27 118.92(19)
C20 C25 C27 123.59(18)
C25 C27 C26 111.6(2)
C25 C27 C28 111.2(2)
C26 C27 C28 109.22(18)
C31 C30 C21 110.9(2)
C31 C30 C29 109.0(2)
C21 C30 C29 112.9(2)
C43 C38 C39 113.26(19)
C43 C38 B1 118.01(16)
C39 C38 B1 128.72(18)
F1 C39 C40 116.67(19)
F1 C39 C38 119.9(2)
C40 C39 C38 123.4(2)
F2 C40 C39 120.4(2)
F2 C40 C41 119.4(2)
C39 C40 C41 120.1(2)
F3 C41 C42 120.2(2)
F3 C41 C40 120.4(2)
C42 C41 C40 119.3(2)
F4 C42 C43 121.55(19)
F4 C42 C41 120.9(2)
C43 C42 C41 117.5(2)
C38 C43 C42 126.38(18)
C38 C43 F5 116.51(17)
C42 C43 F5 117.11(17)
C45 C44 C49 114.7(2)
C45 C44 B1 122.86(19)
C49 C44 B1 122.30(19)
F6 C45 C44 119.10(19)
F6 C45 C46 117.2(2)
C44 C45 C46 123.6(2)
F7 C46 C47 120.5(2)
F7 C46 C45 120.2(3)
C47 C46 C45 119.3(3)
F8 C47 C46 120.0(3)
F8 C47 C48 119.7(3)
C46 C47 C48 120.2(2)
F9 C48 C47 120.0(3)
F9 C48 C49 121.0(3)
C47 C48 C49 118.9(3)
F10 C49 C44 120.0(2)
F10 C49 C48 116.8(2)
C44 C49 C48 123.2(3)
C51 C50 C55 114.8(2)
C51 C50 B2 125.7(2)
C55 C50 B2 119.4(2)
F11 C51 C50 120.0(2)
F11 C51 C52 116.5(2)
C50 C51 C52 123.5(3)
F12 C52 C53 120.2(3)
F12 C52 C51 120.6(3)
C53 C52 C51 119.2(3)
F13 C53 C54 120.6(3)
F13 C53 C52 119.7(3)
C54 C53 C52 119.6(2)
F14 C54 C53 120.6(3)
F14 C54 C55 119.7(3)
C53 C54 C55 119.7(3)
F15 C55 C54 117.4(2)
F15 C55 C50 119.4(2)
C54 C55 C50 123.2(3)
C61 C56 C57 114.44(18)
C61 C56 B2 123.81(18)
C57 C56 B2 121.38(19)
F16 C57 C58 117.0(2)
F16 C57 C56 119.51(19)
C58 C57 C56 123.5(2)
F17 C58 C59 119.5(2)
F17 C58 C57 120.8(2)
C59 C58 C57 119.6(2)
F18 C59 C58 120.3(2)
F18 C59 C60 120.2(2)
C58 C59 C60 119.5(2)
F19 C60 C59 120.2(2)
F19 C60 C61 120.6(2)
C59 C60 C61 119.2(2)
F20 C61 C56 120.23(18)
F20 C61 C60 116.1(2)
C56 C61 C60 123.7(2)
C44 B1 C38 115.39(16)
C50 B2 C56 109.77(15)
C3S C2S C1S 143.9(12)
C2S C3S C4S 147.3(10)
C5S C4S C5S' 51.2(10)
C5S C4S C3S 128.2(9)
C5S' C4S C3S 160.0(12)
C4S C5S C6S 111.8(8)
C6S C5S' C4S 145(2)
C5S' C6S C5S 42.7(12)

loop_
_geom_bond_atom_site_label_1
_geom_bond_atom_site_label_2
_geom_bond_distance
Sc1 N1 2.0517(15)
Sc1 N2 2.1475(15)
Sc1 F5 2.3704(12)
Sc1 C4 2.5911(17)
Sc1 C5 2.6302(18)
Sc1 C6 2.7642(18)
F1 C39 1.349(3)
F2 C40 1.341(2)
F3 C41 1.333(3)
F4 C42 1.339(3)
F5 C43 1.385(2)
F6 C45 1.351(3)
F7 C46 1.349(3)
F8 C47 1.343(3)
F9 C48 1.332(3)
F10 C49 1.338(3)
F11 C51 1.353(3)
F12 C52 1.339(3)
F13 C53 1.343(3)
F14 C54 1.350(3)
F15 C55 1.346(3)
F16 C57 1.346(3)
F17 C58 1.341(3)
F18 C59 1.343(2)
F19 C60 1.340(3)
F20 C61 1.346(2)
N1 C4 1.365(2)
N1 C8 1.453(2)
N2 C6 1.309(2)
N2 C20 1.457(2)
C3 C36 1.524(3)
C3 C37 1.534(3)
C3 C35 1.543(3)
C3 C4 1.559(3)
C4 C5 1.394(3)
C5 C6 1.463(3)
C6 C7 1.552(3)
C7 C32 1.537(3)
C7 C34 1.542(4)
C7 C33 1.547(3)
C8 C9 1.413(3)
C8 C13 1.414(3)
C9 C10 1.396(3)
C9 C18 1.523(3)
C10 C11 1.372(4)
C11 C12 1.382(4)
C12 C13 1.396(3)
C13 C15 1.514(3)
C14 C15 1.526(4)
C15 C16 1.539(3)
C17 C18 1.531(3)
C18 C19 1.543(3)
C20 C21 1.401(3)
C20 C25 1.408(3)
C21 C22 1.397(3)
C21 C30 1.528(3)
C22 C23 1.380(4)
C23 C24 1.370(4)
C24 C25 1.400(3)
C25 C27 1.511(3)
C26 C27 1.534(3)
C27 C28 1.537(3)
C29 C30 1.542(4)
C30 C31 1.525(4)
C38 C43 1.373(3)
C38 C39 1.391(3)
C38 B1 1.615(3)
C39 C40 1.372(3)
C40 C41 1.380(4)
C41 C42 1.378(3)
C42 C43 1.376(3)
C44 C45 1.377(3)
C44 C49 1.381(3)
C44 B1 1.612(3)
C45 C46 1.385(3)
C46 C47 1.358(5)
C47 C48 1.365(5)
C48 C49 1.395(4)
C50 C51 1.381(3)
C50 C55 1.395(3)
C50 B2 1.610(3)
C51 C52 1.387(3)
C52 C53 1.381(5)
C53 C54 1.367(5)
C54 C55 1.383(3)
C56 C61 1.381(3)
C56 C57 1.388(3)
C56 B2 1.622(3)
C57 C58 1.385(3)
C58 C59 1.367(4)
C59 C60 1.373(4)
C60 C61 1.387(3)
C1S C2S 1.320(9)
C2S C3S 1.225(9)
C3S C4S 1.394(9)
C4S C5S 1.289(13)
C4S C5S' 1.388(16)
C5S C6S 1.710(16)
C5S' C6S 1.226(16)

loop_
_geom_torsion_atom_site_label_1
_geom_torsion_atom_site_label_2
_geom_torsion_atom_site_label_3
_geom_torsion_atom_site_label_4
_geom_torsion
N1 Sc1 F5 C43 159.96(15)
N2 Sc1 F5 C43 -105.79(14)
C4 Sc1 F5 C43 168.97(14)
C5 Sc1 F5 C43 -163.56(14)
C6 Sc1 F5 C43 -130.04(14)
N2 Sc1 N1 C4 67.54(11)
F5 Sc1 N1 C4 163.02(11)
C5 Sc1 N1 C4 19.62(10)
C6 Sc1 N1 C4 46.18(10)
N2 Sc1 N1 C8 -130.85(17)
F5 Sc1 N1 C8 -35.37(16)
C4 Sc1 N1 C8 161.6(2)
C5 Sc1 N1 C8 -178.78(19)
C6 Sc1 N1 C8 -152.22(18)
N1 Sc1 N2 C6 -50.93(13)
F5 Sc1 N2 C6 -123.77(12)
C4 Sc1 N2 C6 -21.83(12)
C5 Sc1 N2 C6 -2.51(11)
N1 Sc1 N2 C20 144.30(16)
F5 Sc1 N2 C20 71.46(16)
C4 Sc1 N2 C20 173.40(16)
C5 Sc1 N2 C20 -167.28(18)
C6 Sc1 N2 C20 -164.8(2)
C8 N1 C4 C5 156.81(17)
Sc1 N1 C4 C5 -38.54(17)
C8 N1 C4 C3 -26.1(2)
Sc1 N1 C4 C3 138.52(15)
C8 N1 C4 Sc1 -164.66(19)
C36 C3 C4 N1 76.9(2)
C37 C3 C4 N1 -163.63(17)
C35 C3 C4 N1 -43.5(2)
C36 C3 C4 C5 -106.0(2)
C37 C3 C4 C5 13.5(2)
C35 C3 C4 C5 133.59(19)
C36 C3 C4 Sc1 147.3(2)
C37 C3 C4 Sc1 -93.3(3)
C35 C3 C4 Sc1 26.9(3)
N2 Sc1 C4 N1 -112.46(11)
F5 Sc1 C4 N1 -16.55(11)
C5 Sc1 C4 N1 -145.79(16)
C6 Sc1 C4 N1 -124.02(12)
N1 Sc1 C4 C5 145.79(16)
N2 Sc1 C4 C5 33.33(11)
F5 Sc1 C4 C5 129.24(10)
C6 Sc1 C4 C5 21.77(10)
N1 Sc1 C4 C3 -95.4(3)
N2 Sc1 C4 C3 152.1(2)
F5 Sc1 C4 C3 -112.0(2)
C5 Sc1 C4 C3 118.8(3)
C6 Sc1 C4 C3 140.5(3)
N1 C4 C5 C6 -25.6(3)
C3 C4 C5 C6 157.14(19)
Sc1 C4 C5 C6 -55.9(2)
N1 C4 C5 Sc1 30.33(13)
C3 C4 C5 Sc1 -146.92(15)
N1 Sc1 C5 C4 -19.97(10)
N2 Sc1 C5 C4 -140.27(12)
F5 Sc1 C5 C4 -61.08(11)
C6 Sc1 C5 C4 -142.49(16)
N1 Sc1 C5 C6 122.52(12)
N2 Sc1 C5 C6 2.22(10)
F5 Sc1 C5 C6 81.41(11)
C4 Sc1 C5 C6 142.49(16)
C20 N2 C6 C5 169.53(18)
Sc1 N2 C6 C5 4.4(2)
C20 N2 C6 C7 -11.0(3)
Sc1 N2 C6 C7 -176.13(18)
C20 N2 C6 Sc1 165.1(2)
C4 C5 C6 N2 50.2(3)
Sc1 C5 C6 N2 -3.54(16)
C4 C5 C6 C7 -129.4(2)
Sc1 C5 C6 C7 176.90(16)
C4 C5 C6 Sc1 53.7(2)
N1 Sc1 C6 N2 128.12(13)
F5 Sc1 C6 N2 62.31(13)
C4 Sc1 C6 N2 154.35(14)
C5 Sc1 C6 N2 175.87(19)
N1 Sc1 C6 C5 -47.74(11)
N2 Sc1 C6 C5 -175.87(19)
F5 Sc1 C6 C5 -113.56(10)
C4 Sc1 C6 C5 -21.51(10)
N1 Sc1 C6 C7 -177(100)
N2 Sc1 C6 C7 55(2)
F5 Sc1 C6 C7 117(2)
C4 Sc1 C6 C7 -151(2)
C5 Sc1 C6 C7 -130(2)
N2 C6 C7 C32 -0.3(3)
C5 C6 C7 C32 179.2(2)
Sc1 C6 C7 C32 -52(2)
N2 C6 C7 C34 -119.2(2)
C5 C6 C7 C34 60.3(2)
Sc1 C6 C7 C34 -171(2)
N2 C6 C7 C33 123.0(2)
C5 C6 C7 C33 -57.4(3)
Sc1 C6 C7 C33 71(2)
C4 N1 C8 C9 108.3(2)
Sc1 N1 C8 C9 -49.3(3)
C4 N1 C8 C13 -76.3(2)
Sc1 N1 C8 C13 126.07(17)
C13 C8 C9 C10 5.0(3)
N1 C8 C9 C10 -179.6(2)
C13 C8 C9 C18 -174.1(2)
N1 C8 C9 C18 1.2(3)
C8 C9 C10 C11 -1.0(4)
C18 C9 C10 C11 178.2(3)
C9 C10 C11 C12 -2.3(5)
C10 C11 C12 C13 1.6(5)
C11 C12 C13 C8 2.4(4)
C11 C12 C13 C15 -172.8(3)
C9 C8 C13 C12 -5.7(3)
N1 C8 C13 C12 178.9(2)
C9 C8 C13 C15 169.2(2)
N1 C8 C13 C15 -6.2(3)
C12 C13 C15 C14 67.2(3)
C8 C13 C15 C14 -107.7(2)
C12 C13 C15 C16 -53.7(3)
C8 C13 C15 C16 131.4(2)
C10 C9 C18 C17 -69.0(3)
C8 C9 C18 C17 110.1(2)
C10 C9 C18 C19 52.2(3)
C8 C9 C18 C19 -128.7(2)
C6 N2 C20 C21 -77.2(3)
Sc1 N2 C20 C21 84.4(2)
C6 N2 C20 C25 108.3(2)
Sc1 N2 C20 C25 -90.2(2)
C25 C20 C21 C22 -1.2(3)
N2 C20 C21 C22 -175.58(19)
C25 C20 C21 C30 177.2(2)
N2 C20 C21 C30 2.8(3)
C20 C21 C22 C23 0.0(3)
C30 C21 C22 C23 -178.5(2)
C21 C22 C23 C24 0.6(4)
C22 C23 C24 C25 0.0(4)
C23 C24 C25 C20 -1.2(3)
C23 C24 C25 C27 -179.4(2)
C21 C20 C25 C24 1.8(3)
N2 C20 C25 C24 176.16(18)
C21 C20 C25 C27 179.93(19)
N2 C20 C25 C27 -5.7(3)
C24 C25 C27 C26 69.3(3)
C20 C25 C27 C26 -108.9(2)
C24 C25 C27 C28 -52.9(3)
C20 C25 C27 C28 128.9(2)
C22 C21 C30 C31 67.7(3)
C20 C21 C30 C31 -110.7(2)
C22 C21 C30 C29 -54.9(3)
C20 C21 C30 C29 126.7(3)
C43 C38 C39 F1 -178.32(19)
B1 C38 C39 F1 2.3(3)
C43 C38 C39 C40 0.7(3)
B1 C38 C39 C40 -178.7(2)
F1 C39 C40 F2 -0.9(3)
C38 C39 C40 F2 180.0(2)
F1 C39 C40 C41 179.3(2)
C38 C39 C40 C41 0.2(4)
F2 C40 C41 F3 1.0(3)
C39 C40 C41 F3 -179.2(2)
F2 C40 C41 C42 179.7(2)
C39 C40 C41 C42 -0.5(4)
F3 C41 C42 F4 0.1(3)
C40 C41 C42 F4 -178.6(2)
F3 C41 C42 C43 178.6(2)
C40 C41 C42 C43 -0.1(3)
C39 C38 C43 C42 -1.5(3)
B1 C38 C43 C42 178.03(19)
C39 C38 C43 F5 177.81(16)
B1 C38 C43 F5 -2.7(3)
F4 C42 C43 C38 179.7(2)
C41 C42 C43 C38 1.2(3)
F4 C42 C43 F5 0.4(3)
C41 C42 C43 F5 -178.07(18)
Sc1 F5 C43 C38 5.2(2)
Sc1 F5 C43 C42 -175.49(14)
C49 C44 C45 F6 174.6(2)
B1 C44 C45 F6 -1.8(3)
C49 C44 C45 C46 -2.0(4)
B1 C44 C45 C46 -178.4(2)
F6 C45 C46 F7 2.6(3)
C44 C45 C46 F7 179.2(2)
F6 C45 C46 C47 -176.1(2)
C44 C45 C46 C47 0.6(4)
F7 C46 C47 F8 0.2(4)
C45 C46 C47 F8 178.9(2)
F7 C46 C47 C48 -178.2(3)
C45 C46 C47 C48 0.4(4)
F8 C47 C48 F9 0.7(5)
C46 C47 C48 F9 179.2(3)
F8 C47 C48 C49 -178.3(3)
C46 C47 C48 C49 0.1(5)
C45 C44 C49 F10 -177.1(2)
B1 C44 C49 F10 -0.6(4)
C45 C44 C49 C48 2.5(4)
B1 C44 C49 C48 179.0(3)
F9 C48 C49 F10 -1.1(5)
C47 C48 C49 F10 177.9(3)
F9 C48 C49 C44 179.2(3)
C47 C48 C49 C44 -1.7(5)
C55 C50 C51 F11 -179.16(19)
B2 C50 C51 F11 -3.0(3)
C55 C50 C51 C52 0.5(3)
B2 C50 C51 C52 176.6(2)
F11 C51 C52 F12 0.1(4)
C50 C51 C52 F12 -179.5(2)
F11 C51 C52 C53 179.4(2)
C50 C51 C52 C53 -0.3(4)
F12 C52 C53 F13 0.4(4)
C51 C52 C53 F13 -178.8(2)
F12 C52 C53 C54 -179.7(2)
C51 C52 C53 C54 1.1(4)
F13 C53 C54 F14 -1.6(4)
C52 C53 C54 F14 178.5(2)
F13 C53 C54 C55 177.9(2)
C52 C53 C54 C55 -2.0(4)
F14 C54 C55 F15 1.4(3)
C53 C54 C55 F15 -178.1(2)
F14 C54 C55 C50 -178.2(2)
C53 C54 C55 C50 2.3(4)
C51 C50 C55 F15 178.95(19)
B2 C50 C55 F15 2.5(3)
C51 C50 C55 C54 -1.5(3)
B2 C50 C55 C54 -177.9(2)
C61 C56 C57 F16 177.6(2)
B2 C56 C57 F16 4.4(3)
C61 C56 C57 C58 -1.0(3)
B2 C56 C57 C58 -174.2(2)
F16 C57 C58 F17 -0.1(4)
C56 C57 C58 F17 178.5(2)
F16 C57 C58 C59 -177.8(2)
C56 C57 C58 C59 0.9(4)
F17 C58 C59 F18 2.2(4)
C57 C58 C59 F18 179.9(2)
F17 C58 C59 C60 -178.5(2)
C57 C58 C59 C60 -0.8(4)
F18 C59 C60 F19 1.1(4)
C58 C59 C60 F19 -178.2(2)
F18 C59 C60 C61 -179.6(2)
C58 C59 C60 C61 1.0(4)
C57 C56 C61 F20 -179.4(2)
B2 C56 C61 F20 -6.4(3)
C57 C56 C61 C60 1.3(3)
B2 C56 C61 C60 174.2(2)
F19 C60 C61 F20 -1.4(4)
C59 C60 C61 F20 179.3(2)
F19 C60 C61 C56 177.9(2)
C59 C60 C61 C56 -1.3(4)
C45 C44 B1 C38 88.0(3)
C49 C44 B1 C38 -88.2(3)
C43 C38 B1 C44 179.02(18)
C39 C38 B1 C44 -1.6(3)
C51 C50 B2 C56 -109.1(2)
C55 C50 B2 C56 66.9(2)
C61 C56 B2 C50 -108.0(2)
C57 C56 B2 C50 64.5(3)
C1S C2S C3S C4S 177.9(12)
C2S C3S C4S C5S -148.5(16)
C2S C3S C4S C5S' 131(4)
C5S' C4S C5S C6S -16.1(13)
C3S C4S C5S C6S -170.4(7)
C5S C4S C5S' C6S 39(3)
C3S C4S C5S' C6S 135(3)
C4S C5S' C6S C5S -33(2)
C4S C5S C6S C5S' 21.1(17)
